data_8107276
loop_
_publ_author_name
'Zhang, Ya-Ping'
'Li, Zu-Tian'

_publ_section_title
;
 Crystal structure of
 [diaqua-bis(2-((1H-tetrazol-1-yl)methyl)-5-carboxy-1H-imidazole-4-carboxylato-\k2
 N,O) manganese(II)] dihydrate, C14H18MnN12O12
;
_journal_issue 6
_journal_name_full 'Zeitschrift f\"ur Kristallographie - New Crystal Structures'
_journal_page_first 1001
_journal_page_last 1003
_journal_paper_doi 10.1515/ncrs-2022-0304
_journal_volume 237
_journal_year 2022
_chemical_formula_moiety 'C14 H14 Mn N12 O10, 2(H2 O)'
_chemical_formula_sum 'C14 H18 Mn N12 O12'
_chemical_formula_weight 601.34
_space_group_crystal_system monoclinic
_space_group_IT_number 14
_space_group_name_Hall '-P 2ybc'
_space_group_name_H-M_alt 'P 1 21/c 1'
_atom_sites_solution_hydrogens mixed
_atom_sites_solution_primary direct
_atom_sites_solution_secondary difmap
_cell_angle_alpha 90
_cell_angle_beta 111.989(10)
_cell_angle_gamma 90
_cell_formula_units_Z 2
_cell_length_a 9.333(7)
_cell_length_b 19.038(13)
_cell_length_c 7.042(5)
_cell_measurement_reflns_used 3841
_cell_measurement_temperature 293(2)
_cell_measurement_theta_max 28.26
_cell_measurement_theta_min 2.58
_cell_volume 1160.2(14)
_computing_cell_refinement 'Bruker SAINT'
_computing_data_collection 'Bruker APEX3'
_computing_data_reduction 'Bruker SAINT'
_computing_structure_refinement 'SHELXL-2018/3 (Sheldrick, 2018)'
_computing_structure_solution 'SHELXL-2014/7 (Sheldrick, 2015)'
_diffrn_ambient_temperature 293(2)
_diffrn_measured_fraction_theta_full 0.999
_diffrn_measured_fraction_theta_max 0.996
_diffrn_measurement_device_type 'Bruker D8 VENTURE PHOTON'
_diffrn_measurement_method '\f and \w scans'
_diffrn_radiation_type MoK\a
_diffrn_radiation_wavelength 0.71073
_diffrn_reflns_av_R_equivalents 0.0289
_diffrn_reflns_av_unetI/netI 0.0286
_diffrn_reflns_Laue_measured_fraction_full 0.999
_diffrn_reflns_Laue_measured_fraction_max 0.996
_diffrn_reflns_limit_h_max 11
_diffrn_reflns_limit_h_min -11
_diffrn_reflns_limit_k_max 23
_diffrn_reflns_limit_k_min -18
_diffrn_reflns_limit_l_max 6
_diffrn_reflns_limit_l_min -8
_diffrn_reflns_number 6299
_diffrn_reflns_point_group_measured_fraction_full 0.999
_diffrn_reflns_point_group_measured_fraction_max 0.996
_diffrn_reflns_theta_full 25.242
_diffrn_reflns_theta_max 25.989
_diffrn_reflns_theta_min 2.139
_diffrn_source 'fine-focus sealed tube'
_exptl_absorpt_coefficient_mu 0.658
_exptl_absorpt_correction_type multi-scan
_exptl_absorpt_process_details 'SADABS(Bruker 2000)'
_exptl_crystal_colour yellow
_exptl_crystal_density_diffrn 1.721
_exptl_crystal_density_method 'not measured'
_exptl_crystal_description block
_exptl_crystal_F_000 614
_exptl_crystal_size_max 0.210
_exptl_crystal_size_mid 0.190
_exptl_crystal_size_min 0.150
_exptl_transmission_factor_max 0.7457
_exptl_transmission_factor_min 0.6461
_refine_diff_density_max 0.351
_refine_diff_density_min -0.393
_refine_diff_density_rms 0.063
_refine_ls_extinction_coef .
_refine_ls_extinction_method none
_refine_ls_goodness_of_fit_ref 1.056
_refine_ls_hydrogen_treatment constr
_refine_ls_matrix_type full
_refine_ls_number_parameters 179
_refine_ls_number_reflns 2274
_refine_ls_number_restraints 0
_refine_ls_restrained_S_all 1.056
_refine_ls_R_factor_all 0.0337
_refine_ls_R_factor_gt 0.0301
_refine_ls_shift/su_max 0.000
_refine_ls_shift/su_mean 0.000
_refine_ls_structure_factor_coef Fsqd
_refine_ls_weighting_details 'w=1/[\s^2^(Fo^2^)+(0.0432P)^2^+0.3345P] where P=(Fo^2^+2Fc^2^)/3'
_refine_ls_weighting_scheme calc
_refine_ls_wR_factor_gt 0.0781
_refine_ls_wR_factor_ref 0.0809
_reflns_Friedel_coverage 0.000
_reflns_Friedel_fraction_full .
_reflns_Friedel_fraction_max .
_reflns_number_gt 2044
_reflns_number_total 2274
_reflns_threshold_expression 'I > 2\s(I)'
_cod_data_source_file suppl_j_ncrs-2022-0304_suppl.cif
_cod_data_source_block a
_cod_original_sg_symbol_H-M 'P 21/c'
_cod_database_code 8107276
_shelx_space_group_comment
;
The symmetry employed for this shelxl refinement is uniquely defined
by the following loop, which should always be used as a source of
symmetry information in preference to the above space-group names.
They are only intended as comments.
;
_shelx_estimated_absorpt_t_min 0.874
_shelx_estimated_absorpt_t_max 0.908

loop_
_space_group_symop_operation_xyz
'x, y, z'
'-x, y+1/2, -z+1/2'
'-x, -y, -z'
'x, -y-1/2, z-1/2'

loop_
_atom_site_label
_atom_site_type_symbol
_atom_site_fract_x
_atom_site_fract_y
_atom_site_fract_z
_atom_site_U_iso_or_equiv
_atom_site_adp_type
_atom_site_occupancy
_atom_site_site_symmetry_order
_atom_site_calc_flag
_atom_site_refinement_flags_posn
_atom_site_refinement_flags_adp
_atom_site_refinement_flags_occupancy
_atom_site_disorder_assembly
_atom_site_disorder_group
Mn1 Mn 0.000000 0.000000 0.500000 0.02757(12) Uani 1 2 d S . P . .
N1 N 0.21062(13) 0.06186(7) 0.66507(18) 0.0249(3) Uani 1 1 d . . . . .
N2 N 0.42115(14) 0.12472(7) 0.8164(2) 0.0262(3) Uani 1 1 d . . . . .
H2 H 0.494239 0.154470 0.833242 0.031 Uiso 1 1 calc R U . . .
N3 N 0.16252(15) 0.20702(7) 0.4187(2) 0.0286(3) Uani 1 1 d . . . . .
N4 N 0.21137(18) 0.27273(8) 0.4839(2) 0.0398(3) Uani 1 1 d . . . . .
N5 N 0.0882(2) 0.31075(8) 0.4443(3) 0.0458(4) Uani 1 1 d . . . . .
N6 N -0.04050(18) 0.27110(9) 0.3552(3) 0.0452(4) Uani 1 1 d . . . . .
O1 O 0.07674(12) -0.04037(6) 0.81637(17) 0.0335(3) Uani 1 1 d . . . . .
O2 O 0.25555(13) -0.02912(7) 1.13221(17) 0.0388(3) Uani 1 1 d . . . . .
O3 O 0.48860(14) 0.04431(7) 1.31055(17) 0.0377(3) Uani 1 1 d . . . . .
H3 H 0.411187 0.020700 1.251256 0.057 Uiso 1 1 calc R U . . .
O4 O 0.62014(14) 0.12876(7) 1.23134(19) 0.0428(3) Uani 1 1 d . . . . .
O5 O -0.13607(13) 0.08068(6) 0.57979(18) 0.0358(3) Uani 1 1 d . . . . .
H5A H -0.218308 0.093900 0.483501 0.054 Uiso 1 1 d R U . . .
H5B H -0.163958 0.071480 0.678971 0.054 Uiso 1 1 d R U . . .
C1 C 0.19466(18) -0.01250(8) 0.9439(2) 0.0274(3) Uani 1 1 d . . . . .
C2 C 0.27247(16) 0.04369(8) 0.8681(2) 0.0238(3) Uani 1 1 d . . . . .
C3 C 0.40436(16) 0.08279(8) 0.9648(2) 0.0250(3) Uani 1 1 d . . . . .
C4 C 0.51267(17) 0.08670(8) 1.1807(2) 0.0300(3) Uani 1 1 d . . . . .
C5 C 0.30271(16) 0.11098(8) 0.6394(2) 0.0251(3) Uani 1 1 d . . . . .
C6 C 0.27201(18) 0.14902(8) 0.4421(2) 0.0305(3) Uani 1 1 d . . . . .
H6A H 0.368200 0.167492 0.439746 0.037 Uiso 1 1 calc R U . . .
H6B H 0.229701 0.116561 0.328516 0.037 Uiso 1 1 calc R U . . .
C7 C 0.0085(2) 0.20726(9) 0.3406(3) 0.0381(4) Uani 1 1 d . . . . .
H7 H -0.054156 0.168612 0.285044 0.046 Uiso 1 1 calc R U . . .
O6 O 0.62761(17) 0.21592(8) 0.7621(3) 0.0739(5) Uani 1 1 d . . . . .
H6C H 0.723143 0.209969 0.786431 0.111 Uiso 1 1 d R U . . .
H6D H 0.623153 0.260479 0.754741 0.111 Uiso 1 1 d R U . . .

loop_
_atom_site_aniso_label
_atom_site_aniso_U_11
_atom_site_aniso_U_22
_atom_site_aniso_U_33
_atom_site_aniso_U_23
_atom_site_aniso_U_13
_atom_site_aniso_U_12
Mn1 0.02094(18) 0.0318(2) 0.02516(19) 0.00054(12) 0.00314(14) -0.00449(12)
N1 0.0205(6) 0.0290(7) 0.0228(6) 0.0018(5) 0.0053(5) 0.0000(5)
N2 0.0188(6) 0.0257(6) 0.0309(7) -0.0006(5) 0.0058(5) -0.0024(5)
N3 0.0311(7) 0.0282(7) 0.0270(7) 0.0043(5) 0.0116(5) 0.0013(5)
N4 0.0439(8) 0.0324(8) 0.0409(8) -0.0009(6) 0.0133(7) -0.0037(7)
N5 0.0558(10) 0.0344(8) 0.0484(9) 0.0002(7) 0.0209(8) 0.0063(7)
N6 0.0426(9) 0.0433(9) 0.0516(9) 0.0091(7) 0.0200(8) 0.0112(7)
O1 0.0288(6) 0.0393(7) 0.0298(6) 0.0051(5) 0.0078(5) -0.0077(5)
O2 0.0342(6) 0.0530(8) 0.0264(6) 0.0113(5) 0.0080(5) -0.0035(6)
O3 0.0337(6) 0.0486(7) 0.0245(6) 0.0005(5) 0.0036(5) 0.0006(5)
O4 0.0334(6) 0.0411(7) 0.0385(7) -0.0030(5) -0.0040(5) -0.0052(5)
O5 0.0287(6) 0.0444(7) 0.0305(6) -0.0004(5) 0.0070(5) 0.0034(5)
C1 0.0241(7) 0.0314(8) 0.0272(8) 0.0033(6) 0.0100(6) 0.0026(6)
C2 0.0208(7) 0.0267(7) 0.0227(7) 0.0010(6) 0.0069(6) 0.0035(6)
C3 0.0207(7) 0.0258(8) 0.0258(7) -0.0008(6) 0.0056(6) 0.0034(6)
C4 0.0242(7) 0.0320(8) 0.0278(8) -0.0045(6) 0.0030(6) 0.0074(6)
C5 0.0204(7) 0.0262(7) 0.0279(8) 0.0016(6) 0.0081(6) 0.0024(6)
C6 0.0312(8) 0.0322(8) 0.0314(8) 0.0055(6) 0.0153(7) 0.0049(6)
C7 0.0314(9) 0.0361(9) 0.0447(10) 0.0057(7) 0.0118(7) 0.0014(7)
O6 0.0425(8) 0.0443(9) 0.1368(17) 0.0146(9) 0.0360(9) -0.0078(7)

loop_
_atom_type_symbol
_atom_type_description
_atom_type_scat_dispersion_real
_atom_type_scat_dispersion_imag
_atom_type_scat_source
C C 0.0033 0.0016 'International Tables Vol C Tables 4.2.6.8 and 6.1.1.4'
H H 0.0000 0.0000 'International Tables Vol C Tables 4.2.6.8 and 6.1.1.4'
N N 0.0061 0.0033 'International Tables Vol C Tables 4.2.6.8 and 6.1.1.4'
O O 0.0106 0.0060 'International Tables Vol C Tables 4.2.6.8 and 6.1.1.4'
Mn Mn 0.3368 0.7283 'International Tables Vol C Tables 4.2.6.8 and 6.1.1.4'

loop_
_geom_angle_atom_site_label_1
_geom_angle_atom_site_label_2
_geom_angle_atom_site_label_3
_geom_angle
_geom_angle_site_symmetry_1
_geom_angle_site_symmetry_3
O5 Mn1 O5 180.0 . 3_556
O5 Mn1 O1 89.17(6) . .
O5 Mn1 O1 90.83(6) 3_556 .
O5 Mn1 O1 90.83(6) . 3_556
O5 Mn1 O1 89.17(6) 3_556 3_556
O1 Mn1 O1 180.0 . 3_556
O5 Mn1 N1 91.24(7) . 3_556
O5 Mn1 N1 88.76(7) 3_556 3_556
O1 Mn1 N1 103.52(5) . 3_556
O1 Mn1 N1 76.48(5) 3_556 3_556
O5 Mn1 N1 88.76(7) . .
O5 Mn1 N1 91.24(7) 3_556 .
O1 Mn1 N1 76.48(5) . .
O1 Mn1 N1 103.52(5) 3_556 .
N1 Mn1 N1 180.0 3_556 .
C5 N1 C2 106.17(12) . .
C5 N1 Mn1 142.84(10) . .
C2 N1 Mn1 110.99(9) . .
C5 N2 C3 107.71(13) . .
C5 N2 H2 126.1 . .
C3 N2 H2 126.1 . .
C7 N3 N4 108.14(14) . .
C7 N3 C6 130.20(14) . .
N4 N3 C6 121.65(14) . .
N5 N4 N3 106.52(15) . .
N4 N5 N6 110.40(16) . .
C7 N6 N5 106.06(15) . .
C1 O1 Mn1 116.33(10) . .
C4 O3 H3 109.5 . .
Mn1 O5 H5A 116.0 . .
Mn1 O5 H5B 116.8 . .
H5A O5 H5B 104.7 . .
O1 C1 O2 125.01(15) . .
O1 C1 C2 117.46(14) . .
O2 C1 C2 117.52(14) . .
N1 C2 C3 109.14(13) . .
N1 C2 C1 118.72(13) . .
C3 C2 C1 132.12(14) . .
N2 C3 C2 105.88(13) . .
N2 C3 C4 121.71(14) . .
C2 C3 C4 132.38(15) . .
O4 C4 O3 122.57(15) . .
O4 C4 C3 120.05(15) . .
O3 C4 C3 117.39(15) . .
N1 C5 N2 111.10(13) . .
N1 C5 C6 123.97(13) . .
N2 C5 C6 124.82(14) . .
N3 C6 C5 110.54(12) . .
N3 C6 H6A 109.5 . .
C5 C6 H6A 109.5 . .
N3 C6 H6B 109.5 . .
C5 C6 H6B 109.5 . .
H6A C6 H6B 108.1 . .
N6 C7 N3 108.88(16) . .
N6 C7 H7 125.6 . .
N3 C7 H7 125.6 . .
H6C O6 H6D 99.7 . .

loop_
_geom_bond_atom_site_label_1
_geom_bond_atom_site_label_2
_geom_bond_distance
_geom_bond_site_symmetry_2
Mn1 O5 2.1959(15) .
Mn1 O5 2.1959(15) 3_556
Mn1 O1 2.2073(18) .
Mn1 O1 2.2073(18) 3_556
Mn1 N1 2.2116(16) 3_556
Mn1 N1 2.2116(17) .
N1 C5 1.327(2) .
N1 C2 1.371(2) .
N2 C5 1.346(2) .
N2 C3 1.370(2) .
N2 H2 0.8600 .
N3 C7 1.333(2) .
N3 N4 1.352(2) .
N3 C6 1.471(2) .
N4 N5 1.297(2) .
N5 N6 1.357(2) .
N6 C7 1.316(3) .
O1 C1 1.249(2) .
O2 C1 1.272(2) .
O3 C4 1.300(2) .
O3 H3 0.8200 .
O4 C4 1.228(2) .
O5 H5A 0.8500 .
O5 H5B 0.8499 .
C1 C2 1.499(2) .
C2 C3 1.380(2) .
C3 C4 1.480(2) .
C5 C6 1.496(2) .
C6 H6A 0.9700 .
C6 H6B 0.9700 .
C7 H7 0.9300 .
O6 H6C 0.8501 .
O6 H6D 0.8500 .

loop_
_geom_hbond_atom_site_label_D
_geom_hbond_atom_site_label_H
_geom_hbond_atom_site_label_A
_geom_hbond_distance_DH
_geom_hbond_distance_HA
_geom_hbond_distance_DA
_geom_hbond_angle_DHA
_geom_hbond_site_symmetry_A
_geom_hbond_publ_flag
N2 H2 O6 0.86 1.91 2.725(2) 158.4 . yes
O3 H3 O2 0.82 1.67 2.493(2) 178.7 . yes
O5 H5A O4 0.85 1.97 2.803(2) 168.2 1_454 yes
O5 H5B O2 0.85 2.00 2.831(2) 165.5 3_557 yes
C7 H7 O1 0.93 2.53 3.360(3) 148.8 3_556 yes
O6 H6C N6 0.85 2.10 2.927(3) 162.4 4_666 yes
O6 H6D O4 0.85 2.11 2.964(3) 177.4 4_565 yes

loop_
_geom_torsion_atom_site_label_1
_geom_torsion_atom_site_label_2
_geom_torsion_atom_site_label_3
_geom_torsion_atom_site_label_4
_geom_torsion
_geom_torsion_site_symmetry_1
_geom_torsion_site_symmetry_2
_geom_torsion_site_symmetry_3
_geom_torsion_site_symmetry_4
C7 N3 N4 N5 -0.17(18) . . . .
C6 N3 N4 N5 -179.04(14) . . . .
N3 N4 N5 N6 0.29(19) . . . .
N4 N5 N6 C7 -0.3(2) . . . .
Mn1 O1 C1 O2 -179.77(13) . . . .
Mn1 O1 C1 C2 -1.29(18) . . . .
C5 N1 C2 C3 -0.15(16) . . . .
Mn1 N1 C2 C3 179.30(9) . . . .
C5 N1 C2 C1 -178.77(13) . . . .
Mn1 N1 C2 C1 0.68(16) . . . .
O1 C1 C2 N1 0.4(2) . . . .
O2 C1 C2 N1 178.99(14) . . . .
O1 C1 C2 C3 -177.84(15) . . . .
O2 C1 C2 C3 0.8(3) . . . .
C5 N2 C3 C2 0.40(16) . . . .
C5 N2 C3 C4 -177.64(13) . . . .
N1 C2 C3 N2 -0.16(16) . . . .
C1 C2 C3 N2 178.21(15) . . . .
N1 C2 C3 C4 177.59(15) . . . .
C1 C2 C3 C4 -4.0(3) . . . .
N2 C3 C4 O4 0.7(2) . . . .
C2 C3 C4 O4 -176.73(16) . . . .
N2 C3 C4 O3 -179.26(13) . . . .
C2 C3 C4 O3 3.3(2) . . . .
C2 N1 C5 N2 0.41(17) . . . .
Mn1 N1 C5 N2 -178.73(12) . . . .
C2 N1 C5 C6 -175.90(13) . . . .
Mn1 N1 C5 C6 5.0(3) . . . .
C3 N2 C5 N1 -0.52(17) . . . .
C3 N2 C5 C6 175.75(14) . . . .
C7 N3 C6 C5 -86.8(2) . . . .
N4 N3 C6 C5 91.80(17) . . . .
N1 C5 C6 N3 81.86(19) . . . .
N2 C5 C6 N3 -93.94(18) . . . .
N5 N6 C7 N3 0.2(2) . . . .
N4 N3 C7 N6 -0.01(19) . . . .
C6 N3 C7 N6 178.73(15) . . . .
